data_1546058
loop_
_publ_author_name
'Mosquera, Marta Elena Gonzalez'
'Gomez-Sal, Pilar'
'Egido, Irene'
'L\'opez L\'opez, Mar\'ia'
'Hortelano, Carlos'

_publ_section_title
;
 FDHALO17: Comparison of Halogen Bonding networks with Ru(II) complexes
 and analysis of the influence of the XB interaction on their reactivity
;
_journal_name_full 'Faraday Discuss.'
_journal_paper_doi 10.1039/C7FD00079K
_journal_year 2017
_chemical_compound_source 'synthesis as described'
_chemical_formula_moiety 'C20 H36 Br6 N4 Ru1'
_chemical_formula_sum 'C20 H36 Br6 N4 Ru'
_chemical_formula_weight 913.06
_chemical_name_systematic
;
 ?
;
_space_group_IT_number 136
_symmetry_cell_setting tetragonal
_symmetry_Int_Tables_number 136
_symmetry_space_group_name_Hall '-P 4n 2n'
_symmetry_space_group_name_H-M 'P 42/m n m'
_atom_sites_solution_hydrogens geom
_atom_sites_solution_primary direct
_atom_sites_solution_secondary difmap
_audit_conform_dict_location ftp://ftp.iucr.org/pub/cif_core.dic
_audit_conform_dict_name cif_core.dic
_audit_conform_dict_version 2.4
_audit_creation_date 2017-02-20T23:19:47-00:00
_audit_creation_method 'WinGX routine CIF_UPDATE'
_audit_update_record
;
2017-02-22 deposited with the CCDC.
2017-05-02 downloaded from the CCDC.
;
_cell_angle_alpha 90
_cell_angle_beta 90
_cell_angle_gamma 90
_cell_formula_units_Z 2
_cell_length_a 11.3121(17)
_cell_length_b 11.3121(17)
_cell_length_c 13.6918(10)
_cell_measurement_reflns_used 256
_cell_measurement_temperature 200(2)
_cell_measurement_theta_max 15.4
_cell_measurement_theta_min 3.45
_cell_measurement_wavelength 0.71073
_cell_volume 1752.1(4)
_computing_cell_refinement 'Dirax/lsq (Duisenberg & Schreurs, 1989-2000)'
_computing_data_collection 'Collect (Bruker AXS BV, 1997-2004)'
_computing_data_reduction 'EvalCCD (Duisenberg & Schreurs 1990-2000)'
_computing_molecular_graphics 'Ortep-3 for Windows (Farrugia, 1997)'
_computing_publication_material 'WinGX publication routines (Farrugia, 1999)'
_computing_structure_refinement 'SHELXL-97 (Sheldrick, 2008)'
_diffrn_ambient_temperature 200(2)
_diffrn_detector 'CCD plate'
_diffrn_detector_area_resol_mean 9
_diffrn_measured_fraction_theta_full 0.993
_diffrn_measured_fraction_theta_max 0.993
_diffrn_measurement_device '95mm CCD camera on \k-goniostat'
_diffrn_measurement_device_type KappaCCD
_diffrn_measurement_method 'CCD rotation images, thick slices'
_diffrn_orient_matrix_type X=UH
_diffrn_orient_matrix_UB_11 0.01
_diffrn_orient_matrix_UB_12 0
_diffrn_orient_matrix_UB_13 0
_diffrn_orient_matrix_UB_21 0
_diffrn_orient_matrix_UB_22 0.01
_diffrn_orient_matrix_UB_23 0
_diffrn_orient_matrix_UB_31 0
_diffrn_orient_matrix_UB_32 0
_diffrn_orient_matrix_UB_33 0.01
_diffrn_radiation_monochromator graphite
_diffrn_radiation_probe x-ray
_diffrn_radiation_type MoK\a
_diffrn_radiation_wavelength 0.71073
_diffrn_reflns_av_R_equivalents 0.0643
_diffrn_reflns_av_unetI/netI 0.03
_diffrn_reflns_limit_h_max 14
_diffrn_reflns_limit_h_min -14
_diffrn_reflns_limit_k_max 12
_diffrn_reflns_limit_k_min -14
_diffrn_reflns_limit_l_max 15
_diffrn_reflns_limit_l_min -17
_diffrn_reflns_number 8962
_diffrn_reflns_reduction_process
;
 Scaled and merged with SORTAV
 R.H. Blessing, (1987) Cryst. Rev. 1, 3-58
 R.H. Blessing, (1989) J. Appl. Cryst. 22, 396-397
;
_diffrn_reflns_theta_full 27.49
_diffrn_reflns_theta_max 27.49
_diffrn_reflns_theta_min 3.6
_diffrn_source 'Enraf Nonius FR590'
_exptl_absorpt_coefficient_mu 7.302
_exptl_absorpt_correction_T_max 0.0554
_exptl_absorpt_correction_T_min 0.0324
_exptl_absorpt_correction_type cylinder
_exptl_absorpt_process_details
;
        Interpolation using  Int.Tab. Vol. C (1992) p. 523,Tab. 6.3.3.3
        for values of muR in the range 0-2.5, and Int.Tab. Vol.II (1959)
        p.302; Table 5.3.6 B for muR in the range 2.6-10.0.
The interpolation procedure of C.W.Dwiggins Jr (Acta Cryst.(1975)
        A31,146-148) is used with some modification.
;
_exptl_crystal_colour red
_exptl_crystal_density_diffrn 1.731
_exptl_crystal_density_method 'not measured'
_exptl_crystal_description prism
_exptl_crystal_F_000 876
_exptl_crystal_size_max 0.4
_exptl_crystal_size_mid 0.4
_exptl_crystal_size_min 0.2
_refine_diff_density_max 1.695
_refine_diff_density_min -1.266
_refine_diff_density_rms 0.193
_refine_ls_extinction_method none
_refine_ls_goodness_of_fit_ref 1.082
_refine_ls_hydrogen_treatment constr
_refine_ls_matrix_type full
_refine_ls_number_parameters 47
_refine_ls_number_reflns 1120
_refine_ls_number_restraints 0
_refine_ls_restrained_S_all 1.082
_refine_ls_R_factor_all 0.0791
_refine_ls_R_factor_gt 0.0595
_refine_ls_shift/su_max 0
_refine_ls_shift/su_mean 0
_refine_ls_structure_factor_coef Fsqd
_refine_ls_weighting_details 'calc w=1/[\s^2^(Fo^2^)+(0.0810P)^2^+15.2051P] where P=(Fo^2^+2Fc^2^)/3'
_refine_ls_weighting_scheme calc
_refine_ls_wR_factor_gt 0.1546
_refine_ls_wR_factor_ref 0.1717
_reflns_number_gt 891
_reflns_number_total 1120
_reflns_threshold_expression >2\s(I)
_cod_data_source_file c7fd00079k2.cif
_cod_data_source_block 2a2Br2
_cod_database_code 1546058

loop_
_symmetry_equiv_pos_as_xyz
'x, y, z'
'-x, -y, z'
'-y+1/2, x+1/2, z+1/2'
'y+1/2, -x+1/2, z+1/2'
'-x+1/2, y+1/2, -z+1/2'
'x+1/2, -y+1/2, -z+1/2'
'y, x, -z'
'-y, -x, -z'
'-x, -y, -z'
'x, y, -z'
'y-1/2, -x-1/2, -z-1/2'
'-y-1/2, x-1/2, -z-1/2'
'x-1/2, -y-1/2, z-1/2'
'-x-1/2, y-1/2, z-1/2'
'-y, -x, z'
'y, x, z'

loop_
_atom_site_label
_atom_site_type_symbol
_atom_site_fract_x
_atom_site_fract_y
_atom_site_fract_z
_atom_site_U_iso_or_equiv
_atom_site_adp_type
_atom_site_occupancy
_atom_site_symmetry_multiplicity
_atom_site_calc_flag
_atom_site_refinement_flags
Ru1 Ru 0 0 0 0.0277(4) Uani 1 8 d S
Br2 Br 0.15590(11) 0.15590(11) 0 0.0494(5) Uani 1 4 d S
Br3 Br -0.59583(13) 0.04217(11) 0 0.0535(4) Uani 1 2 d S
N1 N -0.1424(7) 0.1424(7) 0.1562(9) 0.060(3) Uani 1 2 d S
C1 C -0.0900(6) 0.0900(6) 0.1011(8) 0.039(2) Uani 1 2 d S
C10 C -0.2076(13) 0.2076(13) 0.231(2) 0.120(10) Uani 1 2 d S
C11 C -0.3302(8) 0.1711(9) 0.2354(8) 0.064(3) Uani 1 1 d .
H11A H -0.3698 0.192 0.1741 0.096 Uiso 1 1 calc R
H11B H -0.3694 0.2113 0.2899 0.096 Uiso 1 1 calc R
H11C H -0.3344 0.0854 0.2452 0.096 Uiso 1 1 calc R
C12 C -0.1519(16) 0.1519(16) 0.3424(16) 0.112(7) Uani 1 2 d S
H12A H -0.0677 0.1712 0.3478 0.168 Uiso 0.5 1 calc PR
H12B H -0.1621 0.0659 0.3441 0.168 Uiso 0.5 1 calc PR
H12C H -0.195 0.1877 0.3969 0.168 Uiso 0.5 1 calc PR

loop_
_atom_site_aniso_label
_atom_site_aniso_U_11
_atom_site_aniso_U_22
_atom_site_aniso_U_33
_atom_site_aniso_U_23
_atom_site_aniso_U_13
_atom_site_aniso_U_12
Ru1 0.0301(5) 0.0301(5) 0.0229(7) 0 0 0.0149(6)
Br2 0.0455(6) 0.0455(6) 0.0570(10) 0 0 0.0089(7)
Br3 0.0699(8) 0.0440(7) 0.0467(7) 0 0 0.0050(5)
N1 0.050(4) 0.050(4) 0.080(8) -0.031(4) 0.031(4) -0.002(5)
C1 0.036(3) 0.036(3) 0.045(6) -0.002(3) 0.002(3) 0.006(4)
C10 0.085(8) 0.085(8) 0.19(2) -0.092(12) 0.092(12) -0.032(9)
C11 0.049(5) 0.067(6) 0.076(7) -0.021(5) 0.020(5) -0.003(4)
C12 0.123(11) 0.123(11) 0.091(14) -0.016(9) 0.016(9) 0.008(14)

loop_
_atom_type_symbol
_atom_type_description
_atom_type_scat_dispersion_real
_atom_type_scat_dispersion_imag
_atom_type_scat_source
C C 0.0033 0.0016 'International Tables Vol C Tables 4.2.6.8 and 6.1.1.4'
H H 0 0 'International Tables Vol C Tables 4.2.6.8 and 6.1.1.4'
N N 0.0061 0.0033 'International Tables Vol C Tables 4.2.6.8 and 6.1.1.4'
Br Br -0.2901 2.4595 'International Tables Vol C Tables 4.2.6.8 and 6.1.1.4'
Ru Ru -1.2594 0.8363 'International Tables Vol C Tables 4.2.6.8 and 6.1.1.4'

loop_
_exptl_crystal_face_index_h
_exptl_crystal_face_index_k
_exptl_crystal_face_index_l
_exptl_crystal_face_perp_dist
-10 2 3 0.229
-1 10 -11 0.276
-1 -1 2 0.278
10 -11 7 0.244
6 3 -7 0.236
-1 -3 -1 0.093
1 4 1 0.214

loop_
_geom_angle_atom_site_label_1
_geom_angle_atom_site_label_2
_geom_angle_atom_site_label_3
_geom_angle
_geom_angle_site_symmetry_1
_geom_angle_site_symmetry_3
C1 Ru1 C1 92.3(6) 10 9
C1 Ru1 C1 87.7(6) 10 .
C1 Ru1 C1 180.0(6) 9 .
C1 Ru1 C1 180.0(6) 10 2
C1 Ru1 C1 87.7(6) 9 2
C1 Ru1 C1 92.3(6) . 2
C1 Ru1 Br2 90 10 9
C1 Ru1 Br2 90 9 9
C1 Ru1 Br2 90 . 9
C1 Ru1 Br2 90 2 9
C1 Ru1 Br2 90 10 .
C1 Ru1 Br2 90 9 .
C1 Ru1 Br2 90 . .
C1 Ru1 Br2 90 2 .
Br2 Ru1 Br2 180.00(8) 9 .
C1 N1 C10 177.5(18) . .
N1 C1 Ru1 178.1(11) . .
N1 C10 C11 111.6(9) . .
N1 C10 C11 111.6(9) . 15
C11 C10 C11 122.9(16) . 15
N1 C10 C12 104.2(17) . .
C11 C10 C12 101.8(13) . .
C11 C10 C12 101.8(13) 15 .

loop_
_geom_bond_atom_site_label_1
_geom_bond_atom_site_label_2
_geom_bond_distance
_geom_bond_site_symmetry_2
Ru1 C1 1.997(10) 10
Ru1 C1 1.997(10) 9
Ru1 C1 1.997(10) .
Ru1 C1 1.997(10) 2
Ru1 Br2 2.4940(18) 9
Ru1 Br2 2.4940(18) .
Br3 Br3 2.369(3) 9_455
N1 C1 1.128(14) .
N1 C10 1.462(16) .
C10 C11 1.448(14) .
C10 C11 1.448(14) 15
C10 C12 1.77(4) .
